data_7236798
loop_
_publ_author_name
'Srivastava, Anant Kumar'
'Vijayakanth, Thangavel'
'Divya, Pillutla'
'Praveenkumar, B.'
'Steiner, Alexander'
'Boomishankar, Ramamoorthy'

_publ_section_title
;
 Altering polarization attributes in ferroelectric metallo-cavitands by
 varying hydrated alkali-metal guest cations
;
_journal_issue 29
_journal_name_full 'Journal of Materials Chemistry C'
_journal_page_first 7352
_journal_paper_doi 10.1039/C7TC01758H
_journal_volume 5
_journal_year 2017
_chemical_absolute_configuration unk
_chemical_formula_sum 'C128 H208 Co4 N40 O76 P8'
_chemical_formula_weight 4006.81
_space_group_crystal_system tetragonal
_space_group_IT_number 97
_space_group_name_Hall 'I 4 2'
_space_group_name_H-M_alt 'I 4 2 2'
_atom_sites_solution_hydrogens geom
_audit_creation_method SHELXL-2014/7
_audit_update_record
;
2017-04-12 deposited with the CCDC.
2017-07-05 downloaded from the CCDC.
;
_cell_angle_alpha 90
_cell_angle_beta 90
_cell_angle_gamma 90
_cell_formula_units_Z 2
_cell_length_a 24.556(4)
_cell_length_b 24.556(4)
_cell_length_c 17.680(3)
_cell_measurement_reflns_used 5874
_cell_measurement_temperature 100(2)
_cell_measurement_theta_max 20.28
_cell_measurement_theta_min 2.30
_cell_volume 10661(3)
_computing_cell_refinement 'Bruker SAINT'
_computing_data_collection 'Bruker APEX2'
_computing_data_reduction 'Bruker SAINT'
_computing_molecular_graphics 'Bruker SHELXTL'
_computing_publication_material 'Bruker SHELXTL'
_computing_structure_refinement 'SHELXL-2014 (Sheldrick 2014)'
_computing_structure_solution 'SHELXS-97 (Sheldrick 2008)'
_diffrn_ambient_temperature 100(2)
_diffrn_measured_fraction_theta_full 1.000
_diffrn_measured_fraction_theta_max 1.000
_diffrn_measurement_device_type 'Bruker APEX-II CCD'
_diffrn_measurement_method 'Omega and phi scans'
_diffrn_radiation_type MoK\a
_diffrn_radiation_wavelength 0.71073
_diffrn_reflns_av_R_equivalents 0.0860
_diffrn_reflns_av_unetI/netI 0.0560
_diffrn_reflns_Laue_measured_fraction_full 1.000
_diffrn_reflns_Laue_measured_fraction_max 1.000
_diffrn_reflns_limit_h_max 30
_diffrn_reflns_limit_h_min -32
_diffrn_reflns_limit_k_max 32
_diffrn_reflns_limit_k_min -32
_diffrn_reflns_limit_l_max 23
_diffrn_reflns_limit_l_min -23
_diffrn_reflns_number 54581
_diffrn_reflns_point_group_measured_fraction_full 1.000
_diffrn_reflns_point_group_measured_fraction_max 1.000
_diffrn_reflns_theta_full 25.242
_diffrn_reflns_theta_max 28.280
_diffrn_reflns_theta_min 1.173
_diffrn_source 'fine-focus sealed tube'
_exptl_absorpt_coefficient_mu 0.454
_exptl_absorpt_correction_T_max 0.7457
_exptl_absorpt_correction_T_min 0.6855
_exptl_absorpt_correction_type multi-scan
_exptl_absorpt_process_details SADABS
_exptl_crystal_colour orange
_exptl_crystal_density_diffrn 1.248
_exptl_crystal_density_method 'not measured'
_exptl_crystal_description block
_exptl_crystal_F_000 4184
_exptl_crystal_recrystallization_method 'Re-crystallisation from solvent: Methanol and water'
_exptl_crystal_size_max 0.17
_exptl_crystal_size_mid 0.12
_exptl_crystal_size_min 0.09
_refine_diff_density_max 0.765
_refine_diff_density_min -0.354
_refine_diff_density_rms 0.087
_refine_ls_abs_structure_details
;
 Refined as an inversion twin.
;
_refine_ls_abs_structure_Flack 0.28(6)
_refine_ls_extinction_method none
_refine_ls_goodness_of_fit_ref 1.058
_refine_ls_hydrogen_treatment constr
_refine_ls_matrix_type full
_refine_ls_number_parameters 195
_refine_ls_number_reflns 6641
_refine_ls_number_restraints 63
_refine_ls_restrained_S_all 1.057
_refine_ls_R_factor_all 0.1589
_refine_ls_R_factor_gt 0.0861
_refine_ls_shift/su_max 0.010
_refine_ls_shift/su_mean 0.002
_refine_ls_structure_factor_coef Fsqd
_refine_ls_weighting_details 'w=1/[\s^2^(Fo^2^)+(0.2000P)^2^] where P=(Fo^2^+2Fc^2^)/3'
_refine_ls_weighting_scheme calc
_refine_ls_wR_factor_gt 0.2665
_refine_ls_wR_factor_ref 0.3228
_reflns_Friedel_coverage 0.803
_reflns_Friedel_fraction_full 1.000
_reflns_Friedel_fraction_max 1.000
_reflns_number_gt 3395
_reflns_number_total 6641
_reflns_threshold_expression 'I > 2\s(I)'
_cod_data_source_file c7tc01758h2.cif
_cod_data_source_block compound_2_sq
_cod_original_cell_volume 10661(4)
_cod_database_code 7236798
_shelx_shelxl_version_number 2014/7
_shelx_space_group_comment
;
The symmetry employed for this shelxl refinement is uniquely defined
by the following loop, which should always be used as a source of
symmetry information in preference to the above space-group names.
They are only intended as comments.
;

loop_
_space_group_symop_operation_xyz
'x, y, z'
'-x, -y, z'
'-y, x, z'
'y, -x, z'
'-x, y, -z'
'x, -y, -z'
'y, x, -z'
'-y, -x, -z'
'x+1/2, y+1/2, z+1/2'
'-x+1/2, -y+1/2, z+1/2'
'-y+1/2, x+1/2, z+1/2'
'y+1/2, -x+1/2, z+1/2'
'-x+1/2, y+1/2, -z+1/2'
'x+1/2, -y+1/2, -z+1/2'
'y+1/2, x+1/2, -z+1/2'
'-y+1/2, -x+1/2, -z+1/2'

loop_
_atom_site_label
_atom_site_type_symbol
_atom_site_fract_x
_atom_site_fract_y
_atom_site_fract_z
_atom_site_U_iso_or_equiv
_atom_site_adp_type
_atom_site_occupancy
_atom_site_site_symmetry_order
_atom_site_calc_flag
_atom_site_refinement_flags_posn
_atom_site_refinement_flags_adp
_atom_site_refinement_flags_occupancy
_atom_site_disorder_assembly
_atom_site_disorder_group
Co1 Co 0.5000 0.24058(6) 0.5000 0.0650(5) Uani 1 2 d S T P . .
O2 O 0.5000 0.3268(3) 0.5000 0.075(2) Uani 1 2 d S T P . .
O3 O 0.5000 0.1557(4) 0.5000 0.109(3) Uani 1 2 d S T P . .
P1 P 0.63850(12) 0.36017(11) 0.28833(12) 0.0777(7) Uani 1 1 d . . . . .
O1 O 0.6032(3) 0.3911(3) 0.3391(4) 0.0923(19) Uani 1 1 d . . . . .
N1 N 0.6732(4) 0.3137(4) 0.3349(4) 0.088(2) Uani 1 1 d . . . . .
H1 H 0.7078 0.3105 0.3225 0.105 Uiso 1 1 calc R U . . .
C11 C 0.6549(4) 0.2790(3) 0.3911(4) 0.065(2) Uani 1 1 d . . . . .
C12 C 0.6016(4) 0.2772(4) 0.4134(5) 0.069(2) Uani 1 1 d . . . . .
H12 H 0.5758 0.3001 0.3891 0.083 Uiso 1 1 calc R U . . .
N13 N 0.5847(3) 0.2435(3) 0.4693(4) 0.0699(18) Uani 1 1 d . . . . .
C14 C 0.6213(3) 0.2093(3) 0.5025(6) 0.073(2) Uani 1 1 d . . . . .
H14 H 0.6090 0.1840 0.5393 0.088 Uiso 1 1 calc R U . . .
C15 C 0.6747(4) 0.2104(4) 0.4843(10) 0.103(4) Uani 1 1 d . . . . .
H15 H 0.6995 0.1876 0.5105 0.124 Uiso 1 1 calc R U . . .
C16 C 0.6940(4) 0.2452(4) 0.4263(5) 0.070(2) Uani 1 1 d . . . . .
H16 H 0.7313 0.2459 0.4119 0.084 Uiso 1 1 calc R U . . .
N2 N 0.6843(4) 0.3943(3) 0.2460(5) 0.090(2) Uani 1 1 d . . . . .
H2 H 0.6861 0.3893 0.1967 0.108 Uiso 1 1 calc R U . . .
C21 C 0.7232(4) 0.4321(4) 0.2762(5) 0.074(2) Uani 1 1 d . . . . .
C22 C 0.7238(4) 0.4438(3) 0.3521(5) 0.071(2) Uani 1 1 d . . . . .
H22 H 0.6969 0.4282 0.3842 0.085 Uiso 1 1 calc R U . . .
N23 N 0.7620(3) 0.4771(3) 0.3821(4) 0.0639(16) Uani 1 1 d . . . . .
C24 C 0.7958(3) 0.5025(5) 0.3363(4) 0.0697(19) Uani 1 1 d . . . . .
H24 H 0.8207 0.5283 0.3564 0.084 Uiso 1 1 calc R U . . .
C25 C 0.7956(4) 0.4920(6) 0.2577(6) 0.096(3) Uani 1 1 d . . . . .
H25 H 0.8198 0.5108 0.2248 0.115 Uiso 1 1 calc R U . . .
C26 C 0.7601(4) 0.4545(4) 0.2301(5) 0.071(2) Uani 1 1 d . . . . .
H26 H 0.7615 0.4442 0.1783 0.086 Uiso 1 1 calc R U . . .
C1 C 0.5995(5) 0.3323(4) 0.2157(5) 0.108(3) Uiso 0.805(8) 1 d DG U P A 1
C2 C 0.6150(4) 0.2838(4) 0.1815(7) 0.115(3) Uiso 0.805(8) 1 d DG U P A 1
H2A H 0.6455 0.2641 0.2003 0.138 Uiso 0.805(8) 1 calc R U P A 1
C3 C 0.5860(5) 0.2640(4) 0.1199(7) 0.121(3) Uiso 0.805(8) 1 d DG U P A 1
H3 H 0.5966 0.2308 0.0965 0.145 Uiso 0.805(8) 1 calc R U P A 1
C4 C 0.5414(5) 0.2928(5) 0.0925(6) 0.128(4) Uiso 0.805(8) 1 d DG U P A 1
H4 H 0.5215 0.2792 0.0503 0.154 Uiso 0.805(8) 1 calc R U P A 1
C5 C 0.5259(4) 0.3413(4) 0.1267(6) 0.131(4) Uiso 0.805(8) 1 d DG U P A 1
H5 H 0.4954 0.3610 0.1079 0.157 Uiso 0.805(8) 1 calc R U P A 1
C6 C 0.5549(5) 0.3611(4) 0.1883(6) 0.116(3) Uiso 0.805(8) 1 d DG U P A 1
H6 H 0.5443 0.3943 0.2117 0.140 Uiso 0.805(8) 1 calc R U P A 1
C1' C 0.618(2) 0.3187(17) 0.213(3) 0.112(4) Uiso 0.195(8) 1 d DG U P A 2
C2' C 0.6447(18) 0.2695(19) 0.226(2) 0.113(4) Uiso 0.195(8) 1 d DG U P A 2
H2' H 0.6679 0.2657 0.2690 0.136 Uiso 0.195(8) 1 calc R U P A 2
C3' C 0.6371(19) 0.2258(15) 0.177(3) 0.118(4) Uiso 0.195(8) 1 d DG U P A 2
H3' H 0.6551 0.1922 0.1867 0.141 Uiso 0.195(8) 1 calc R U P A 2
C4' C 0.603(2) 0.2313(16) 0.115(2) 0.117(4) Uiso 0.195(8) 1 d DG U P A 2
H4' H 0.5979 0.2015 0.0815 0.140 Uiso 0.195(8) 1 calc R U P A 2
C5' C 0.577(2) 0.2805(19) 0.101(2) 0.122(4) Uiso 0.195(8) 1 d DG U P A 2
H5' H 0.5537 0.2843 0.0587 0.146 Uiso 0.195(8) 1 calc R U P A 2
C6' C 0.584(2) 0.3242(15) 0.150(3) 0.119(3) Uiso 0.195(8) 1 d DG U P A 2
H6' H 0.5665 0.3578 0.1410 0.143 Uiso 0.195(8) 1 calc R U P A 2
O4 O 0.5001(8) 0.3983(6) 0.6088(7) 0.096(3) Uiso 0.5 1 d . . P . .
O5 O 0.5739(10) 0.3970(11) 0.501(3) 0.202(10) Uiso 0.5 1 d . . P . .
O6 O 0.5000 0.5000 0.5000 0.214(16) Uiso 1 8 d S . P . .

loop_
_atom_site_aniso_label
_atom_site_aniso_U_11
_atom_site_aniso_U_22
_atom_site_aniso_U_33
_atom_site_aniso_U_23
_atom_site_aniso_U_13
_atom_site_aniso_U_12
Co1 0.0628(8) 0.0636(8) 0.0688(9) 0.000 0.0048(9) 0.000
O2 0.080(5) 0.061(4) 0.085(5) 0.000 -0.019(6) 0.000
O3 0.124(8) 0.078(5) 0.124(7) 0.000 0.038(9) 0.000
P1 0.0891(19) 0.0776(17) 0.0665(12) 0.0100(12) 0.0017(12) -0.0246(11)
O1 0.083(5) 0.083(5) 0.111(4) 0.033(4) 0.034(4) -0.003(3)
N1 0.084(6) 0.099(6) 0.080(4) -0.003(4) -0.006(4) -0.003(4)
C11 0.080(5) 0.061(5) 0.054(4) -0.010(4) 0.015(4) -0.016(4)
C12 0.074(5) 0.063(5) 0.070(5) 0.009(4) -0.006(4) -0.001(4)
N13 0.069(4) 0.067(4) 0.074(4) 0.009(3) 0.002(3) 0.007(3)
C14 0.074(5) 0.085(5) 0.060(4) 0.009(5) 0.001(5) 0.015(4)
C15 0.070(5) 0.074(5) 0.165(13) 0.018(7) -0.013(7) 0.008(4)
C16 0.063(5) 0.078(6) 0.067(5) 0.005(4) 0.000(4) 0.013(4)
N2 0.108(6) 0.086(5) 0.077(5) -0.014(4) -0.002(5) -0.027(5)
C21 0.077(5) 0.078(5) 0.065(5) 0.001(4) 0.009(4) -0.018(5)
C22 0.081(6) 0.056(4) 0.076(5) 0.001(4) 0.000(4) -0.015(4)
N23 0.073(4) 0.054(3) 0.065(4) 0.001(3) 0.006(3) -0.006(3)
C24 0.063(4) 0.075(5) 0.071(4) 0.000(5) 0.003(4) -0.015(5)
C25 0.092(6) 0.120(9) 0.076(5) 0.037(6) 0.025(5) 0.010(7)
C26 0.081(5) 0.081(5) 0.052(4) -0.006(4) 0.007(4) -0.037(5)

loop_
_atom_type_symbol
_atom_type_description
_atom_type_scat_dispersion_real
_atom_type_scat_dispersion_imag
_atom_type_scat_source
C C 0.0033 0.0016 'International Tables Vol C Tables 4.2.6.8 and 6.1.1.4'
H H 0.0000 0.0000 'International Tables Vol C Tables 4.2.6.8 and 6.1.1.4'
Co Co 0.3494 0.9721 'International Tables Vol C Tables 4.2.6.8 and 6.1.1.4'
N N 0.0061 0.0033 'International Tables Vol C Tables 4.2.6.8 and 6.1.1.4'
O O 0.0106 0.0060 'International Tables Vol C Tables 4.2.6.8 and 6.1.1.4'
P P 0.1023 0.0942 'International Tables Vol C Tables 4.2.6.8 and 6.1.1.4'

loop_
_geom_angle_atom_site_label_1
_geom_angle_atom_site_label_2
_geom_angle_atom_site_label_3
_geom_angle
_geom_angle_site_symmetry_1
_geom_angle_site_symmetry_3
O3 Co1 O2 180.0 . .
O3 Co1 N13 91.90(19) . .
O2 Co1 N13 88.10(19) . .
O3 Co1 N13 91.90(19) . 5_656
O2 Co1 N13 88.10(19) . 5_656
N13 Co1 N13 176.2(4) . 5_656
O3 Co1 N23 88.30(18) . 8_666
O2 Co1 N23 91.70(18) . 8_666
N13 Co1 N23 89.6(3) . 8_666
N13 Co1 N23 90.5(3) 5_656 8_666
O3 Co1 N23 88.30(18) . 4_565
O2 Co1 N23 91.70(18) . 4_565
N13 Co1 N23 90.5(3) . 4_565
N13 Co1 N23 89.6(3) 5_656 4_565
N23 Co1 N23 176.6(4) 8_666 4_565
O1 P1 N2 115.7(5) . .
O1 P1 N1 111.2(4) . .
N2 P1 N1 103.6(5) . .
O1 P1 C1 109.3(5) . .
N2 P1 C1 104.4(5) . .
N1 P1 C1 112.4(5) . .
O1 P1 C1' 127.2(18) . .
N2 P1 C1' 98.4(18) . .
N1 P1 C1' 97.1(16) . .
C11 N1 P1 128.1(7) . .
C11 N1 H1 115.9 . .
P1 N1 H1 115.9 . .
C12 C11 N1 122.6(9) . .
C12 C11 C16 120.3(8) . .
N1 C11 C16 117.1(8) . .
N13 C12 C11 121.6(8) . .
N13 C12 H12 119.2 . .
C11 C12 H12 119.2 . .
C12 N13 C14 119.2(8) . .
C12 N13 Co1 120.1(6) . .
C14 N13 Co1 120.6(6) . .
C15 C14 N13 121.7(10) . .
C15 C14 H14 119.1 . .
N13 C14 H14 119.1 . .
C14 C15 C16 120.6(10) . .
C14 C15 H15 119.7 . .
C16 C15 H15 119.7 . .
C11 C16 C15 116.5(8) . .
C11 C16 H16 121.8 . .
C15 C16 H16 121.8 . .
C21 N2 P1 129.5(7) . .
C21 N2 H2 115.2 . .
P1 N2 H2 115.2 . .
C26 C21 C22 120.3(8) . .
C26 C21 N2 119.3(8) . .
C22 C21 N2 120.4(8) . .
N23 C22 C21 121.0(8) . .
N23 C22 H22 119.5 . .
C21 C22 H22 119.5 . .
C24 N23 C22 118.8(7) . .
C24 N23 Co1 119.3(5) . 3_655
C22 N23 Co1 121.0(6) . 3_655
N23 C24 C25 121.2(9) . .
N23 C24 H24 119.4 . .
C25 C24 H24 119.4 . .
C26 C25 C24 118.6(8) . .
C26 C25 H25 120.7 . .
C24 C25 H25 120.7 . .
C21 C26 C25 119.6(8) . .
C21 C26 H26 120.2 . .
C25 C26 H26 120.2 . .
C2 C1 C6 120.0 . .
C2 C1 P1 120.4(7) . .
C6 C1 P1 119.4(7) . .
C3 C2 C1 120.0 . .
C3 C2 H2A 120.0 . .
C1 C2 H2A 120.0 . .
C4 C3 C2 120.0 . .
C4 C3 H3 120.0 . .
C2 C3 H3 120.0 . .
C3 C4 C5 120.0 . .
C3 C4 H4 120.0 . .
C5 C4 H4 120.0 . .
C6 C5 C4 120.0 . .
C6 C5 H5 120.0 . .
C4 C5 H5 120.0 . .
C5 C6 C1 120.0 . .
C5 C6 H6 120.0 . .
C1 C6 H6 120.0 . .
C2' C1' C6' 120.0 . .
C2' C1' P1 104(3) . .
C6' C1' P1 136(3) . .
C3' C2' C1' 120.0 . .
C3' C2' H2' 120.0 . .
C1' C2' H2' 120.0 . .
C4' C3' C2' 120.0 . .
C4' C3' H3' 120.0 . .
C2' C3' H3' 120.0 . .
C3' C4' C5' 120.0 . .
C3' C4' H4' 120.0 . .
C5' C4' H4' 120.0 . .
C6' C5' C4' 120.0 . .
C6' C5' H5' 120.0 . .
C4' C5' H5' 120.0 . .
C5' C6' C1' 120.0 . .
C5' C6' H6' 120.0 . .
C1' C6' H6' 120.0 . .

loop_
_geom_bond_atom_site_label_1
_geom_bond_atom_site_label_2
_geom_bond_distance
_geom_bond_site_symmetry_2
Co1 O3 2.084(10) .
Co1 O2 2.118(7) .
Co1 N13 2.150(7) .
Co1 N13 2.150(7) 5_656
Co1 N23 2.160(7) 8_666
Co1 N23 2.160(7) 4_565
P1 O1 1.460(7) .
P1 N2 1.591(9) .
P1 N1 1.646(9) .
P1 C1 1.742(8) .
P1 C1' 1.75(3) .
N1 C11 1.384(12) .
N1 H1 0.8800 .
C11 C12 1.368(12) .
C11 C16 1.413(13) .
C12 N13 1.354(11) .
C12 H12 0.9500 .
N13 C14 1.364(11) .
C14 C15 1.350(13) .
C14 H14 0.9500 .
C15 C16 1.417(16) .
C15 H15 0.9500 .
C16 H16 0.9500 .
N2 C21 1.436(12) .
N2 H2 0.8800 .
C21 C26 1.337(12) .
C21 C22 1.372(13) .
C22 N23 1.353(10) .
C22 H22 0.9500 .
N23 C24 1.315(10) .
N23 Co1 2.161(7) 3_655
C24 C25 1.413(14) .
C24 H24 0.9500 .
C25 C26 1.358(15) .
C25 H25 0.9500 .
C26 H26 0.9500 .
C1 C2 1.3900 .
C1 C6 1.3900 .
C2 C3 1.3900 .
C2 H2A 0.9500 .
C3 C4 1.3900 .
C3 H3 0.9500 .
C4 C5 1.3900 .
C4 H4 0.9500 .
C5 C6 1.3900 .
C5 H5 0.9500 .
C6 H6 0.9500 .
C1' C2' 1.3900 .
C1' C6' 1.3900 .
C2' C3' 1.3900 .
C2' H2' 0.9500 .
C3' C4' 1.3900 .
C3' H3' 0.9500 .
C4' C5' 1.3900 .
C4' H4' 0.9500 .
C5' C6' 1.3900 .
C5' H5' 0.9500 .
C6' H6' 0.9500 .
O5 O5 1.01(5) 8_666
